data_7711459
loop_
_publ_author_name
'Mol\<canov, Lidija'
'\<Senjug, Pavla'
'Bari\<si\'c, Dario'
'Paji\'c, Damir'
'Mol\<canov, Kre\<simir'
'Juri\'c, Marijana'

_publ_section_title
;
 Oxalate-based [CuIICrIII] coordination compounds affected by the
 tridentate ligand, simple anion, and reactant ratio: structural and
 magnetic features
;
_journal_name_full 'Dalton Transactions'
_journal_paper_doi 10.1039/D2DT01949C
_journal_year 2022
_chemical_formula_moiety 'C72 H52 Cr2 Cu4 N12 O28, C42 H22 Cr2 Cu2 N6 O24, 7.36(H2 O), 2'
_chemical_formula_sum 'C115.43 H90.72 Cr4 Cu6 N18 O61.36'
_chemical_formula_weight 3301.05
_space_group_IT_number 2
_space_group_name_Hall '-P 1'
_space_group_name_H-M_alt 'P -1'
_symmetry_cell_setting triclinic
_symmetry_space_group_name_Hall '-P 1'
_symmetry_space_group_name_H-M 'P -1'
_atom_sites_solution_hydrogens mixed
_audit_creation_date 2022-09-06T16:08:56-00:00
_audit_creation_method 'WinGX routine CIF_UPDATE'
_audit_update_record
;
2022-09-06 deposited with the CCDC.	2022-10-05 downloaded from the CCDC.
;
_cell_angle_alpha 102.093(2)
_cell_angle_beta 102.941(2)
_cell_angle_gamma 107.378(2)
_cell_formula_units_Z 1
_cell_length_a 13.8968(3)
_cell_length_b 14.6704(2)
_cell_length_c 17.5201(3)
_cell_measurement_reflns_used 20990
_cell_measurement_temperature 293(2)
_cell_measurement_theta_max 76.187
_cell_measurement_theta_min 3.698
_cell_volume 3172.17(12)
_computing_cell_refinement 'CrysAlisPro 1.171.39.46 (Rigaku OD, 2018)'
_computing_data_collection 'CrysAlisPro 1.171.39.46 (Rigaku OD, 2018)'
_computing_data_reduction 'CrysAlisPro 1.171.39.46 (Rigaku OD, 2018)'
_computing_structure_refinement 'SHELXL-2017/1 (Sheldrick, 2017)'
_computing_structure_solution 'SHELXT 2018/2 (Sheldrick, 2018)'
_diffrn_ambient_temperature 293(2)
_diffrn_detector_area_resol_mean 10.4323
_diffrn_measured_fraction_theta_full 0.998
_diffrn_measured_fraction_theta_max 0.986
_diffrn_measurement_device_type 'Xcalibur, Ruby, Nova'
_diffrn_measurement_method '\w scans'
_diffrn_radiation_monochromator mirror
_diffrn_radiation_type CuK\a
_diffrn_radiation_wavelength 1.54184
_diffrn_reflns_av_R_equivalents 0.0242
_diffrn_reflns_Laue_measured_fraction_full 0.998
_diffrn_reflns_Laue_measured_fraction_max 0.986
_diffrn_reflns_limit_h_max 17
_diffrn_reflns_limit_h_min -17
_diffrn_reflns_limit_k_max 14
_diffrn_reflns_limit_k_min -18
_diffrn_reflns_limit_l_max 22
_diffrn_reflns_limit_l_min -19
_diffrn_reflns_number 34050
_diffrn_reflns_point_group_measured_fraction_full 0.998
_diffrn_reflns_point_group_measured_fraction_max 0.986
_diffrn_reflns_theta_full 67.684
_diffrn_reflns_theta_max 76.322
_diffrn_reflns_theta_min 3.599
_diffrn_source 'micro-focus sealed X-ray tube'
_exptl_absorpt_coefficient_mu 4.736
_exptl_absorpt_correction_T_max 1
_exptl_absorpt_correction_T_min 0.74379
_exptl_absorpt_correction_type multi-scan
_exptl_absorpt_process_details
;
        CrysAlisPro 1.171.39.46 (Rigaku Oxford Diffraction, 2018)
        Empirical absorption correction using spherical harmonics,
 implemented in SCALE3 ABSPACK scaling algorithm.
;
_exptl_crystal_colour black
_exptl_crystal_density_diffrn 1.728
_exptl_crystal_description rod-like
_exptl_crystal_F_000 1670
_exptl_crystal_size_max 0.3
_exptl_crystal_size_mid 0.15
_exptl_crystal_size_min 0.05
_refine_diff_density_max 1.14
_refine_diff_density_min -0.677
_refine_diff_density_rms 0.068
_refine_ls_extinction_method none
_refine_ls_goodness_of_fit_ref 1.071
_refine_ls_hydrogen_treatment constr
_refine_ls_matrix_type full
_refine_ls_number_parameters 934
_refine_ls_number_reflns 13123
_refine_ls_number_restraints 2
_refine_ls_restrained_S_all 1.074
_refine_ls_R_factor_all 0.0432
_refine_ls_R_factor_gt 0.0407
_refine_ls_shift/su_max 0.002
_refine_ls_shift/su_mean 0
_refine_ls_structure_factor_coef Fsqd
_refine_ls_weighting_details 'w=1/[\s^2^(Fo^2^)+(0.0771P)^2^+1.0129P] where P=(Fo^2^+2Fc^2^)/3'
_refine_ls_weighting_scheme calc
_refine_ls_wR_factor_ref 0.1243
_reflns_number_gt 12294
_reflns_number_total 13123
_reflns_threshold_expression 'I > 2\s(I)'
_cod_data_source_file d2dt01949c2.cif
_cod_data_source_block lidija_p506f
_cod_original_cell_volume 3172.17(11)
_cod_database_code 7711459

loop_
_space_group_symop_operation_xyz
'x, y, z'
'-x, -y, -z'

loop_
_atom_site_label
_atom_site_fract_x
_atom_site_fract_y
_atom_site_fract_z
_atom_site_U_iso_or_equiv
_atom_site_adp_type
_atom_site_calc_flag
_atom_site_occupancy
_atom_site_disorder_assembly
_atom_site_disorder_group
_atom_site_type_symbol
Cu1 -0.15679(3) 0.07308(2) 0.61850(2) 0.03828(9) Uani d 1 . . Cu
Cu2 1.06654(3) 1.05047(3) 0.92634(2) 0.04643(10) Uani d 1 . . Cu
Cu3 0.67131(3) 0.41473(2) 0.37666(2) 0.03852(9) Uani d 1 . . Cu
Cr1 0.24068(3) 0.09840(3) 0.71613(2) 0.03594(9) Uani d 1 . . Cr
Cr2 0.84685(3) 0.66605(3) 0.76051(2) 0.03695(9) Uani d 1 . . Cr
O1 -0.06719(13) -0.00622(12) 0.60414(10) 0.0410(3) Uani d 1 . . O
O2 -0.01192(14) 0.15457(13) 0.74014(10) 0.0424(3) Uani d 1 . . O
O3 0.09904(13) 0.00054(12) 0.64206(10) 0.0388(3) Uani d 1 . . O
O4 0.15182(13) 0.15059(12) 0.77420(10) 0.0393(3) Uani d 1 . . O
O5 0.23325(16) 0.18815(13) 0.64857(12) 0.0474(4) Uani d 1 . . O
O6 0.2621(2) 0.21144(19) 0.53229(16) 0.0682(6) Uani d 1 . . O
O7 0.30707(14) 0.04474(12) 0.63821(11) 0.0422(3) Uani d 1 . . O
O8 0.30194(16) 0.03104(15) 0.50843(12) 0.0508(4) Uani d 1 . . O
O9 0.26702(14) 0.00856(14) 0.78123(11) 0.0462(4) Uani d 1 . . O
O10 0.38038(15) 0.18873(14) 0.79330(13) 0.0528(4) Uani d 1 . . O
O11 0.4065(2) -0.0230(2) 0.84323(17) 0.0746(7) Uani d 1 . . O
O12 0.5269(2) 0.1766(2) 0.8672(2) 0.0891(9) Uani d 1 . . O
O13 0.6276(2) 0.5898(3) 0.54918(16) 0.0970(11) Uani d 1 . . O
O14 0.78591(15) 0.51261(14) 0.53046(11) 0.0498(4) Uani d 1 . . O
O15 0.71923(14) 0.65814(14) 0.68086(11) 0.0461(4) Uani d 1 . . O
O16 0.85697(13) 0.57483(12) 0.66616(11) 0.0424(3) Uani d 1 . . O
O17 0.76654(16) 0.55770(14) 0.79608(13) 0.0533(4) Uani d 1 . . O
O18 0.7906(3) 0.4648(2) 0.87903(19) 0.0886(9) Uani d 1 . . O
O19 0.96893(15) 0.65343(15) 0.83415(12) 0.0505(4) Uani d 1 . . O
O20 1.0081(3) 0.5496(2) 0.90119(16) 0.0820(8) Uani d 1 . . O
O21 0.93367(14) 0.78500(12) 0.73669(10) 0.0418(3) Uani d 1 . . O
O22 0.84447(14) 0.77230(12) 0.85373(11) 0.0429(4) Uani d 1 . . O
O23 1.01208(15) 0.95092(12) 0.79332(10) 0.0444(4) Uani d 1 . . O
O24 0.93926(14) 0.93333(12) 0.92201(10) 0.0414(3) Uani d 1 . . O
O25 0.53525(19) 0.32574(17) 0.25156(14) 0.0642(5) Uani d 1 . . O
H25A 0.506342 0.365852 0.23192 0.096 Uiso d 1 . . H
H25B 0.558667 0.289194 0.211098 0.096 Uiso d 1 . . H
O26 0.59461(17) 0.50208(16) 0.39709(12) 0.0554(5) Uani d 1 . . O
H26A 0.558457 0.493779 0.36001 0.083 Uiso d 1 . . H
H26B 0.61158 0.529983 0.448866 0.083 Uiso d 1 . . H
O27 0.6139(2) 0.2206(2) 0.14869(15) 0.0926(9) Uani d 1 . . O
H27A 0.644278 0.179696 0.157611 0.139 Uiso d 1 . . H
H27B 0.645922 0.25091 0.120098 0.139 Uiso d 1 . . H
O28 0.4580(2) 0.4883(2) 0.25335(16) 0.1045(11) Uani d 1 . . O
H28A 0.466803 0.539865 0.291083 0.157 Uiso d 1 . . H
H28B 0.394513 0.46492 0.221783 0.157 Uiso d 1 . . H
O29 0.4666(4) 0.4013(2) 0.84214(16) 0.207(3) Uani d 1 . . O
H29A 0.515437 0.387072 0.870036 0.31 Uiso d 1 . . H
H29B 0.451469 0.364703 0.793404 0.31 Uiso d 1 . . H
O30 0.6300(4) 0.3779(3) 0.93255(15) 0.184(3) Uani d 1 . . O
H30A 0.632553 0.319704 0.919345 0.275 Uiso d 1 . . H
H30B 0.609488 0.381077 0.97495 0.275 Uiso d 1 . . H
O31A 1.2017(8) 0.5861(10) 0.9621(8) 0.276(13) Uani d 0.478(8) . . O
H31A 1.137076 0.562523 0.94185 0.414 Uiso calc 0.478(8) . . H
O31B 1.3679(9) 0.6903(11) 0.9619(8) 0.095(5) Uani d 0.242(8) . . O
H31B 1.399061 0.684203 0.927705 0.143 Uiso calc 0.242(8) . . H
N1 -0.25624(16) -0.00360(14) 0.67166(12) 0.0385(4) Uani d 1 . . N
N2 -0.22969(16) 0.16423(14) 0.64206(12) 0.0388(4) Uani d 1 . . N
N3 -0.08759(17) 0.18041(16) 0.56832(13) 0.0423(4) Uani d 1 . . N
N4 0.60824(16) 0.30659(15) 0.42622(13) 0.0393(4) Uani d 1 . . N
N5 0.75370(15) 0.33254(13) 0.35763(12) 0.0358(4) Uani d 1 . . N
N6 0.76872(17) 0.49700(15) 0.32494(14) 0.0422(4) Uani d 1 . . N
N7 0.9953(2) 1.14982(16) 0.91389(13) 0.0506(5) Uani d 1 . . N
N8 1.1904(2) 1.17218(18) 0.96567(13) 0.0543(6) Uani d 1 . . N
N9 1.18275(19) 0.9936(2) 0.95552(14) 0.0548(5) Uani d 1 . . N
C1 -0.2661(2) -0.09331(18) 0.68200(16) 0.0452(5) Uani d 1 . . C
H1 -0.224405 -0.126384 0.663237 0.054 Uiso calc 1 . . H
C2 -0.3361(2) -0.1384(2) 0.71966(18) 0.0521(6) Uani d 1 . . C
H2 -0.341554 -0.200905 0.726117 0.062 Uiso calc 1 . . H
C3 -0.3981(2) -0.0894(2) 0.7476(2) 0.0551(6) Uani d 1 . . C
H3 -0.445356 -0.118313 0.773553 0.066 Uiso calc 1 . . H
C4 -0.3892(2) 0.0034(2) 0.73668(18) 0.0508(6) Uani d 1 . . C
H4 -0.430171 0.037625 0.755105 0.061 Uiso calc 1 . . H
C5 -0.31793(19) 0.04409(18) 0.69760(15) 0.0409(5) Uani d 1 . . C
C6 -0.30120(19) 0.14207(18) 0.68119(15) 0.0408(5) Uani d 1 . . C
C7 -0.3499(3) 0.2088(2) 0.70402(19) 0.0543(6) Uani d 1 . . C
H7 -0.401197 0.193339 0.730277 0.065 Uiso calc 1 . . H
C8 -0.3196(3) 0.2994(2) 0.6864(2) 0.0607(7) Uani d 1 . . C
H8 -0.350722 0.345513 0.701411 0.073 Uiso calc 1 . . H
C9 -0.2438(3) 0.3217(2) 0.6468(2) 0.0551(6) Uani d 1 . . C
H9 -0.22299 0.382543 0.635599 0.066 Uiso calc 1 . . H
C10 -0.19949(19) 0.25091(18) 0.62418(15) 0.0421(5) Uani d 1 . . C
C11 -0.11803(19) 0.26019(18) 0.58156(15) 0.0428(5) Uani d 1 . . C
C12 -0.0746(2) 0.3431(2) 0.55741(18) 0.0517(6) Uani d 1 . . C
H12 -0.097984 0.396477 0.565585 0.062 Uiso calc 1 . . H
C13 0.0046(2) 0.3452(2) 0.5207(2) 0.0588(7) Uani d 1 . . C
H13 0.036193 0.400801 0.505191 0.071 Uiso calc 1 . . H
C14 0.0359(2) 0.2636(3) 0.5076(2) 0.0588(7) Uani d 1 . . C
H14 0.088566 0.263437 0.482851 0.071 Uiso calc 1 . . H
C15 -0.0124(2) 0.1822(2) 0.53187(17) 0.0494(6) Uani d 1 . . C
H15 0.008041 0.127106 0.522535 0.059 Uiso calc 1 . . H
C16 0.05559(18) 0.11965(16) 0.72914(13) 0.0348(4) Uani d 1 . . C
C17 0.02520(18) 0.02996(15) 0.65230(13) 0.0344(4) Uani d 1 . . C
C18 0.3651(2) 0.0314(2) 0.81766(17) 0.0507(6) Uani d 1 . . C
C19 0.4330(2) 0.1419(2) 0.82899(19) 0.0566(6) Uani d 1 . . C
C20 0.29204(18) 0.07287(17) 0.57305(15) 0.0390(4) Uani d 1 . . C
C21 0.2597(2) 0.16613(19) 0.58254(17) 0.0443(5) Uani d 1 . . C
C22 1.1722(3) 0.8995(3) 0.9481(2) 0.0654(8) Uani d 1 . . C
H22 1.105409 0.85004 0.922003 0.078 Uiso calc 1 . . H
C23 1.2569(3) 0.8714(4) 0.9777(3) 0.0816(11) Uani d 1 . . C
H23 1.24699 0.804303 0.97116 0.098 Uiso calc 1 . . H
C24 1.3560(4) 0.9446(5) 1.0170(3) 0.0952(16) Uani d 1 . . C
H24 1.413473 0.927779 1.03876 0.114 Uiso calc 1 . . H
C25 1.3683(3) 1.0425(4) 1.0234(2) 0.0858(13) Uani d 1 . . C
H25 1.434496 1.092953 1.048927 0.103 Uiso calc 1 . . H
C26 1.2809(2) 1.0652(3) 0.99127(18) 0.0628(8) Uani d 1 . . C
C27 1.2853(3) 1.1670(3) 0.99356(19) 0.0664(8) Uani d 1 . . C
C28 1.3757(4) 1.2534(4) 1.0200(3) 0.0975(15) Uani d 1 . . C
H28 1.442653 1.250739 1.038486 0.117 Uiso calc 1 . . H
C29 1.3641(5) 1.3412(4) 1.0183(4) 0.119(2) Uani d 1 . . C
H29 1.423762 1.39958 1.036499 0.142 Uiso calc 1 . . H
C30 1.2650(5) 1.3457(3) 0.9898(3) 0.0971(15) Uani d 1 . . C
H30 1.257601 1.406252 0.988032 0.117 Uiso calc 1 . . H
C31 1.1758(3) 1.2574(2) 0.96381(19) 0.0642(8) Uani d 1 . . C
C32 1.0644(3) 1.2455(2) 0.93505(17) 0.0594(8) Uani d 1 . . C
C33 1.0282(4) 1.3229(3) 0.9303(2) 0.0777(11) Uani d 1 . . C
H33 1.075933 1.388123 0.944306 0.093 Uiso calc 1 . . H
C34 0.9212(5) 1.3026(3) 0.9047(2) 0.0862(14) Uani d 1 . . C
H34 0.895829 1.354181 0.90235 0.103 Uiso calc 1 . . H
C35 0.8524(4) 1.2068(3) 0.8829(2) 0.0758(10) Uani d 1 . . C
H35 0.779728 1.192025 0.864944 0.091 Uiso calc 1 . . H
C36 0.8920(3) 1.1313(2) 0.88780(18) 0.0604(7) Uani d 1 . . C
H36 0.844868 1.065649 0.872327 0.073 Uiso calc 1 . . H
C37 0.90918(17) 0.85723(16) 0.86186(13) 0.0351(4) Uani d 1 . . C
C38 0.95694(17) 0.86729(16) 0.79100(13) 0.0353(4) Uani d 1 . . C
C39 0.9447(3) 0.5796(2) 0.86409(16) 0.0548(6) Uani d 1 . . C
C40 0.8241(3) 0.5279(2) 0.84656(19) 0.0582(7) Uani d 1 . . C
C41 0.78838(18) 0.55993(16) 0.59732(15) 0.0377(4) Uani d 1 . . C
C42 0.7031(2) 0.6062(2) 0.60699(16) 0.0476(5) Uani d 1 . . C
C43 0.7695(2) 0.58293(19) 0.3100(2) 0.0531(6) Uani d 1 . . C
H43 0.725508 0.613362 0.328146 0.064 Uiso calc 1 . . H
C44 0.8340(3) 0.6277(2) 0.2683(2) 0.0608(7) Uani d 1 . . C
H44 0.831059 0.685905 0.256456 0.073 Uiso calc 1 . . H
C45 0.9018(3) 0.5855(2) 0.2447(2) 0.0615(7) Uani d 1 . . C
H45 0.946931 0.615646 0.217769 0.074 Uiso calc 1 . . H
C46 0.9032(2) 0.4972(2) 0.26122(19) 0.0537(6) Uani d 1 . . C
H46 0.949349 0.467711 0.245962 0.064 Uiso calc 1 . . H
C47 0.83482(19) 0.45430(17) 0.30056(15) 0.0403(5) Uani d 1 . . C
C48 0.82553(18) 0.35853(16) 0.31901(14) 0.0376(4) Uani d 1 . . C
C49 0.8807(2) 0.29729(19) 0.29881(17) 0.0458(5) Uani d 1 . . C
H49 0.931263 0.315242 0.272339 0.055 Uiso calc 1 . . H
C50 0.8584(2) 0.20863(19) 0.31911(19) 0.0490(6) Uani d 1 . . C
H50 0.894652 0.166415 0.306375 0.059 Uiso calc 1 . . H
C51 0.7826(2) 0.18227(18) 0.35828(17) 0.0441(5) Uani d 1 . . C
H51 0.766905 0.122492 0.371576 0.053 Uiso calc 1 . . H
C52 0.73096(17) 0.24692(16) 0.37704(14) 0.0355(4) Uani d 1 . . C
C53 0.64623(17) 0.23161(17) 0.41684(14) 0.0367(4) Uani d 1 . . C
C54 0.6074(2) 0.14876(19) 0.44207(17) 0.0445(5) Uani d 1 . . C
H54 0.635293 0.098375 0.436192 0.053 Uiso calc 1 . . H
C55 0.5253(2) 0.1423(2) 0.47657(18) 0.0513(6) Uani d 1 . . C
H55 0.497241 0.086902 0.493544 0.062 Uiso calc 1 . . H
C56 0.4863(2) 0.2179(2) 0.48532(19) 0.0539(6) Uani d 1 . . C
H56 0.43128 0.214347 0.507915 0.065 Uiso calc 1 . . H
C57 0.5304(2) 0.3000(2) 0.45986(18) 0.0476(5) Uani d 1 . . C
H57 0.504674 0.351943 0.466504 0.057 Uiso calc 1 . . H
C58 1.2448(5) 0.6429(6) 0.9180(5) 0.0862(18) Uani d 0.72 . . C

loop_
_atom_site_aniso_label
_atom_site_aniso_U_11
_atom_site_aniso_U_22
_atom_site_aniso_U_33
_atom_site_aniso_U_12
_atom_site_aniso_U_13
_atom_site_aniso_U_23
Cu1 0.04105(18) 0.03548(17) 0.04817(19) 0.01985(14) 0.01992(14) 0.01701(14)
Cu2 0.0488(2) 0.03671(18) 0.0490(2) 0.01385(15) 0.01045(15) 0.01023(15)
Cu3 0.04087(17) 0.03493(17) 0.0522(2) 0.02142(14) 0.02259(14) 0.01809(14)
Cr1 0.03743(18) 0.03457(18) 0.04202(19) 0.01589(15) 0.01757(15) 0.01401(15)
Cr2 0.03885(19) 0.03087(17) 0.0437(2) 0.01472(15) 0.01589(15) 0.00989(15)
O1 0.0393(8) 0.0358(8) 0.0478(9) 0.0172(6) 0.0122(7) 0.0083(6)
O2 0.0466(9) 0.0445(8) 0.0450(8) 0.0249(7) 0.0204(7) 0.0122(7)
O3 0.0410(8) 0.0361(7) 0.0430(8) 0.0186(6) 0.0158(6) 0.0097(6)
O4 0.0412(8) 0.0382(8) 0.0403(8) 0.0157(6) 0.0164(6) 0.0094(6)
O5 0.0610(10) 0.0403(8) 0.0602(10) 0.0277(8) 0.0334(9) 0.0243(8)
O6 0.0896(16) 0.0767(14) 0.0891(16) 0.0547(13) 0.0592(14) 0.0578(13)
O7 0.0493(9) 0.0411(8) 0.0524(9) 0.0250(7) 0.0272(7) 0.0220(7)
O8 0.0586(10) 0.0543(10) 0.0503(10) 0.0271(9) 0.0272(8) 0.0163(8)
O9 0.0466(9) 0.0508(9) 0.0498(9) 0.0207(8) 0.0184(7) 0.0240(8)
O10 0.0442(9) 0.0460(9) 0.0627(11) 0.0128(8) 0.0138(8) 0.0132(8)
O11 0.0703(14) 0.0810(16) 0.0854(16) 0.0406(13) 0.0153(12) 0.0407(14)
O12 0.0480(12) 0.0843(18) 0.112(2) 0.0147(12) -0.0022(13) 0.0239(16)
O13 0.0863(18) 0.154(3) 0.0573(13) 0.092(2) 0.0038(12) -0.0068(15)
O14 0.0497(9) 0.0518(10) 0.0501(10) 0.0274(8) 0.0166(8) 0.0051(8)
O15 0.0449(9) 0.0480(9) 0.0498(9) 0.0268(8) 0.0161(7) 0.0073(7)
O16 0.0401(8) 0.0375(8) 0.0507(9) 0.0215(7) 0.0119(7) 0.0068(7)
O17 0.0574(11) 0.0405(9) 0.0676(12) 0.0166(8) 0.0267(9) 0.0208(8)
O18 0.131(3) 0.0639(14) 0.0968(19) 0.0385(16) 0.0553(19) 0.0499(15)
O19 0.0493(9) 0.0539(10) 0.0503(10) 0.0240(8) 0.0126(8) 0.0147(8)
O20 0.106(2) 0.0915(18) 0.0665(14) 0.0616(17) 0.0165(14) 0.0321(13)
O21 0.0494(9) 0.0366(8) 0.0424(8) 0.0153(7) 0.0223(7) 0.0094(6)
O22 0.0480(9) 0.0363(8) 0.0461(9) 0.0121(7) 0.0236(7) 0.0106(7)
O23 0.0553(10) 0.0353(8) 0.0432(8) 0.0112(7) 0.0207(7) 0.0143(7)
O24 0.0493(9) 0.0366(8) 0.0385(8) 0.0143(7) 0.0182(7) 0.0082(6)
O25 0.0655(13) 0.0602(12) 0.0631(12) 0.0237(10) 0.0144(10) 0.0153(10)
O26 0.0659(12) 0.0612(11) 0.0519(10) 0.0433(10) 0.0181(9) 0.0131(9)
O27 0.091(2) 0.099(2) 0.0899(19) 0.0501(18) 0.0274(16) 0.0109(16)
O28 0.0609(15) 0.139(3) 0.127(3) 0.0362(17) 0.0188(16) 0.077(2)
O29 0.322(9) 0.077(3) 0.199(6) 0.024(4) 0.090(6) 0.056(3)
O30 0.176(6) 0.149(5) 0.173(5) 0.001(4) 0.052(4) 0.029(4)
O31A 0.120(9) 0.263(19) 0.28(2) 0.113(11) -0.088(11) -0.152(15)
O31B 0.081(8) 0.130(12) 0.112(10) 0.050(8) 0.047(7) 0.077(9)
N1 0.0402(9) 0.0362(9) 0.0434(10) 0.0170(8) 0.0154(8) 0.0132(8)
N2 0.0411(9) 0.0328(9) 0.0449(10) 0.0168(8) 0.0125(8) 0.0122(7)
N3 0.0426(10) 0.0407(10) 0.0471(10) 0.0159(8) 0.0148(8) 0.0177(8)
N4 0.0391(9) 0.0404(9) 0.0495(10) 0.0217(8) 0.0204(8) 0.0179(8)
N5 0.0351(9) 0.0315(8) 0.0461(10) 0.0151(7) 0.0171(7) 0.0129(7)
N6 0.0457(10) 0.0326(9) 0.0556(11) 0.0172(8) 0.0219(9) 0.0170(8)
N7 0.0736(15) 0.0402(10) 0.0412(10) 0.0240(10) 0.0174(10) 0.0138(8)
N8 0.0629(14) 0.0493(12) 0.0394(10) 0.0057(10) 0.0206(10) 0.0068(9)
N9 0.0504(12) 0.0710(15) 0.0456(11) 0.0285(11) 0.0140(9) 0.0137(10)
C1 0.0496(13) 0.0380(11) 0.0538(13) 0.0207(10) 0.0175(10) 0.0170(10)
C2 0.0573(15) 0.0418(12) 0.0615(15) 0.0175(11) 0.0210(12) 0.0221(11)
C3 0.0594(15) 0.0501(14) 0.0656(16) 0.0188(12) 0.0319(13) 0.0248(13)
C4 0.0526(14) 0.0502(14) 0.0613(15) 0.0234(12) 0.0297(12) 0.0203(12)
C5 0.0439(11) 0.0386(11) 0.0458(12) 0.0191(9) 0.0173(9) 0.0140(9)
C6 0.0448(11) 0.0385(11) 0.0458(12) 0.0211(10) 0.0170(9) 0.0140(9)
C7 0.0629(16) 0.0535(15) 0.0654(16) 0.0356(13) 0.0315(13) 0.0221(13)
C8 0.0775(19) 0.0487(14) 0.0759(19) 0.0420(15) 0.0337(16) 0.0201(14)
C9 0.0654(16) 0.0370(12) 0.0707(17) 0.0258(12) 0.0225(14) 0.0192(12)
C10 0.0443(12) 0.0344(10) 0.0487(12) 0.0164(9) 0.0111(10) 0.0151(9)
C11 0.0420(11) 0.0376(11) 0.0476(12) 0.0135(9) 0.0095(9) 0.0164(9)
C12 0.0489(13) 0.0425(12) 0.0623(15) 0.0127(11) 0.0115(11) 0.0244(12)
C13 0.0515(14) 0.0564(16) 0.0697(18) 0.0104(12) 0.0177(13) 0.0354(14)
C14 0.0475(14) 0.0707(19) 0.0670(17) 0.0190(13) 0.0245(13) 0.0341(15)
C15 0.0458(13) 0.0550(14) 0.0548(14) 0.0198(11) 0.0206(11) 0.0233(12)
C16 0.0408(10) 0.0323(9) 0.0369(10) 0.0144(8) 0.0179(8) 0.0135(8)
C17 0.0426(11) 0.0291(9) 0.0389(10) 0.0166(8) 0.0180(8) 0.0137(8)
C18 0.0495(13) 0.0636(16) 0.0481(13) 0.0280(12) 0.0166(11) 0.0227(12)
C19 0.0450(13) 0.0604(16) 0.0604(16) 0.0179(12) 0.0153(12) 0.0126(13)
C20 0.0372(10) 0.0382(11) 0.0503(12) 0.0156(9) 0.0220(9) 0.0186(9)
C21 0.0468(12) 0.0439(12) 0.0593(14) 0.0231(10) 0.0287(11) 0.0268(11)
C22 0.0678(19) 0.078(2) 0.0671(18) 0.0447(17) 0.0229(15) 0.0252(16)
C23 0.083(3) 0.117(3) 0.077(2) 0.067(3) 0.033(2) 0.040(2)
C24 0.079(3) 0.168(5) 0.070(2) 0.079(3) 0.029(2) 0.043(3)
C25 0.0530(18) 0.140(4) 0.0595(19) 0.038(2) 0.0155(14) 0.016(2)
C26 0.0501(15) 0.093(2) 0.0419(13) 0.0256(15) 0.0163(11) 0.0107(14)
C27 0.0507(15) 0.080(2) 0.0484(15) 0.0065(15) 0.0177(12) 0.0011(14)
C28 0.066(2) 0.094(3) 0.093(3) -0.004(2) 0.022(2) -0.003(2)
C29 0.090(3) 0.083(3) 0.128(4) -0.024(3) 0.042(3) -0.008(3)
C30 0.120(4) 0.0489(18) 0.101(3) 0.001(2) 0.049(3) 0.0067(19)
C31 0.088(2) 0.0439(14) 0.0506(15) 0.0055(14) 0.0325(15) 0.0078(12)
C32 0.100(2) 0.0404(13) 0.0415(13) 0.0239(14) 0.0299(14) 0.0139(10)
C33 0.138(4) 0.0473(16) 0.0601(18) 0.041(2) 0.038(2) 0.0213(14)
C34 0.158(5) 0.068(2) 0.0628(19) 0.073(3) 0.038(2) 0.0293(17)
C35 0.110(3) 0.082(2) 0.0562(17) 0.064(2) 0.0222(18) 0.0242(16)
C36 0.082(2) 0.0547(16) 0.0502(14) 0.0357(15) 0.0150(14) 0.0176(12)
C37 0.0388(10) 0.0355(10) 0.0375(10) 0.0181(9) 0.0152(8) 0.0132(8)
C38 0.0375(10) 0.0358(10) 0.0357(10) 0.0155(8) 0.0133(8) 0.0118(8)
C39 0.0797(19) 0.0529(14) 0.0416(12) 0.0373(14) 0.0184(12) 0.0146(11)
C40 0.087(2) 0.0426(13) 0.0556(15) 0.0287(14) 0.0323(15) 0.0177(12)
C41 0.0373(10) 0.0307(9) 0.0496(12) 0.0165(8) 0.0173(9) 0.0105(9)
C42 0.0446(12) 0.0523(13) 0.0503(13) 0.0294(11) 0.0140(10) 0.0073(11)
C43 0.0610(15) 0.0368(12) 0.0728(17) 0.0229(11) 0.0285(13) 0.0229(12)
C44 0.0756(19) 0.0401(13) 0.0770(19) 0.0209(13) 0.0317(16) 0.0294(13)
C45 0.0755(19) 0.0485(15) 0.0711(18) 0.0171(14) 0.0386(16) 0.0297(14)
C46 0.0620(16) 0.0469(13) 0.0673(17) 0.0219(12) 0.0368(14) 0.0262(12)
C47 0.0420(11) 0.0330(10) 0.0492(12) 0.0135(9) 0.0196(9) 0.0131(9)
C48 0.0365(10) 0.0334(10) 0.0463(11) 0.0133(8) 0.0181(9) 0.0123(9)
C49 0.0423(12) 0.0425(12) 0.0634(15) 0.0199(10) 0.0283(11) 0.0183(11)
C50 0.0476(13) 0.0404(12) 0.0738(17) 0.0258(10) 0.0320(12) 0.0186(12)
C51 0.0443(12) 0.0350(11) 0.0641(15) 0.0204(10) 0.0242(11) 0.0202(10)
C52 0.0333(10) 0.0323(10) 0.0438(11) 0.0134(8) 0.0138(8) 0.0128(8)
C53 0.0339(10) 0.0362(10) 0.0445(11) 0.0158(8) 0.0145(8) 0.0143(9)
C54 0.0433(12) 0.0404(12) 0.0593(14) 0.0186(10) 0.0218(10) 0.0222(11)
C55 0.0475(13) 0.0528(14) 0.0647(16) 0.0168(11) 0.0276(12) 0.0307(13)
C56 0.0473(13) 0.0657(17) 0.0661(16) 0.0265(13) 0.0322(12) 0.0304(14)
C57 0.0447(12) 0.0533(14) 0.0635(15) 0.0271(11) 0.0303(11) 0.0268(12)
C58 0.072(4) 0.084(4) 0.086(4) 0.008(3) 0.023(3) 0.026(3)

loop_
_atom_type_symbol
_atom_type_description
_atom_type_scat_dispersion_real
_atom_type_scat_dispersion_imag
_atom_type_scat_source
C C 0.0181 0.0091 'International Tables Vol C Tables 4.2.6.8 and 6.1.1.4'
H H 0 0 'International Tables Vol C Tables 4.2.6.8 and 6.1.1.4'
N N 0.0311 0.018 'International Tables Vol C Tables 4.2.6.8 and 6.1.1.4'
O O 0.0492 0.0322 'International Tables Vol C Tables 4.2.6.8 and 6.1.1.4'
Cu Cu -1.9646 0.5888 'International Tables Vol C Tables 4.2.6.8 and 6.1.1.4'
Cr Cr -0.1635 2.4439 'International Tables Vol C Tables 4.2.6.8 and 6.1.1.4'

loop_
_geom_angle_atom_site_label_1
_geom_angle_atom_site_label_2
_geom_angle_atom_site_label_3
_geom_angle
_geom_angle_site_symmetry_1
_geom_angle_site_symmetry_3
_geom_angle_publ_flag
N2 Cu1 O1 172.99(8) . . ?
N2 Cu1 N1 80.24(8) . . ?
O1 Cu1 N1 102.72(7) . . ?
N2 Cu1 N3 80.14(8) . . ?
O1 Cu1 N3 97.07(8) . . ?
N1 Cu1 N3 160.21(8) . . ?
N2 Cu1 O2 95.10(7) . . ?
O1 Cu1 O2 78.36(6) . . ?
N1 Cu1 O2 95.54(7) . . ?
N3 Cu1 O2 88.71(7) . . ?
N2 Cu1 Cr1 113.25(6) . 2_556 ?
O1 Cu1 Cr1 71.40(5) . 2_556 ?
N1 Cu1 Cr1 115.70(6) . 2_556 ?
N3 Cu1 Cr1 70.40(6) . 2_556 ?
O2 Cu1 Cr1 140.18(4) . 2_556 ?
N8 Cu2 N7 80.61(11) . . ?
N8 Cu2 O24 162.40(8) . . ?
N7 Cu2 O24 98.89(9) . . ?
N8 Cu2 N9 79.92(12) . . ?
N7 Cu2 N9 160.49(11) . . ?
O24 Cu2 N9 99.28(9) . . ?
N8 Cu2 O23 120.68(8) . . ?
N7 Cu2 O23 101.01(8) . . ?
O24 Cu2 O23 76.81(6) . . ?
N9 Cu2 O23 90.01(8) . . ?
N8 Cu2 Cu2 120.86(7) . 2_777 ?
N7 Cu2 Cu2 96.76(7) . 2_777 ?
O24 Cu2 Cu2 41.56(5) . 2_777 ?
N9 Cu2 Cu2 92.14(7) . 2_777 ?
O23 Cu2 Cu2 117.79(4) . 2_777 ?
O26 Cu3 N5 177.44(9) . . ?
O26 Cu3 N4 101.73(9) . . ?
N5 Cu3 N4 80.17(8) . . ?
O26 Cu3 N6 97.73(9) . . ?
N5 Cu3 N6 80.29(8) . . ?
N4 Cu3 N6 160.31(8) . . ?
O26 Cu3 O25 87.72(9) . . ?
N5 Cu3 O25 94.02(8) . . ?
N4 Cu3 O25 89.59(8) . . ?
N6 Cu3 O25 94.22(9) . . ?
O26 Cu3 O14 82.76(7) . . ?
N5 Cu3 O14 95.82(7) . . ?
N4 Cu3 O14 83.03(8) . . ?
N6 Cu3 O14 96.52(8) . . ?
O25 Cu3 O14 166.50(7) . . ?
O5 Cr1 O7 82.68(7) . . ?
O5 Cr1 O10 94.12(9) . . ?
O7 Cr1 O10 91.33(8) . . ?
O5 Cr1 O9 171.98(8) . . ?
O7 Cr1 O9 90.67(7) . . ?
O10 Cr1 O9 81.51(8) . . ?
O5 Cr1 O4 89.32(7) . . ?
O7 Cr1 O4 168.30(7) . . ?
O10 Cr1 O4 97.77(8) . . ?
O9 Cr1 O4 97.91(7) . . ?
O5 Cr1 O3 89.57(8) . . ?
O7 Cr1 O3 89.13(7) . . ?
O10 Cr1 O3 176.31(8) . . ?
O9 Cr1 O3 94.83(7) . . ?
O4 Cr1 O3 82.26(7) . . ?
O15 Cr2 O17 92.06(9) . . ?
O15 Cr2 O16 83.02(7) . . ?
O17 Cr2 O16 93.71(8) . . ?
O15 Cr2 O19 171.91(8) . . ?
O17 Cr2 O19 82.73(9) . . ?
O16 Cr2 O19 91.12(8) . . ?
O15 Cr2 O21 91.22(8) . . ?
O17 Cr2 O21 173.92(8) . . ?
O16 Cr2 O21 91.76(7) . . ?
O19 Cr2 O21 94.54(8) . . ?
O15 Cr2 O22 96.44(7) . . ?
O17 Cr2 O22 92.40(8) . . ?
O16 Cr2 O22 173.88(7) . . ?
O19 Cr2 O22 89.97(8) . . ?
O21 Cr2 O22 82.14(7) . . ?
C17 O1 Cu1 116.34(14) . . ?
C16 O2 Cu1 105.07(14) . . ?
C17 O3 Cr1 111.73(14) . . ?
C16 O4 Cr1 111.95(14) . . ?
C21 O5 Cr1 114.72(15) . . ?
C20 O7 Cr1 112.70(14) . . ?
C18 O9 Cr1 112.89(17) . . ?
C19 O10 Cr1 112.89(18) . . ?
C41 O14 Cu3 146.62(16) . . ?
C42 O15 Cr2 114.50(15) . . ?
C41 O16 Cr2 114.63(14) . . ?
C40 O17 Cr2 114.5(2) . . ?
C39 O19 Cr2 114.4(2) . . ?
C38 O21 Cr2 113.99(14) . . ?
C37 O22 Cr2 111.65(14) . . ?
C38 O23 Cu2 107.34(14) . . ?
C37 O24 Cu2 115.87(14) . . ?
C1 N1 C5 119.2(2) . . ?
C1 N1 Cu1 126.95(17) . . ?
C5 N1 Cu1 113.85(15) . . ?
C6 N2 C10 122.8(2) . . ?
C6 N2 Cu1 118.71(15) . . ?
C10 N2 Cu1 118.30(17) . . ?
C15 N3 C11 119.1(2) . . ?
C15 N3 Cu1 127.33(18) . . ?
C11 N3 Cu1 113.31(17) . . ?
C57 N4 C53 119.3(2) . . ?
C57 N4 Cu3 126.62(17) . . ?
C53 N4 Cu3 113.91(15) . . ?
C48 N5 C52 121.93(19) . . ?
C48 N5 Cu3 118.90(15) . . ?
C52 N5 Cu3 118.91(15) . . ?
C43 N6 C47 119.1(2) . . ?
C43 N6 Cu3 127.23(19) . . ?
C47 N6 Cu3 113.61(15) . . ?
C36 N7 C32 119.1(3) . . ?
C36 N7 Cu2 127.4(2) . . ?
C32 N7 Cu2 113.5(2) . . ?
C31 N8 C27 123.3(3) . . ?
C31 N8 Cu2 117.8(2) . . ?
C27 N8 Cu2 118.8(2) . . ?
C22 N9 C26 118.5(3) . . ?
C22 N9 Cu2 128.2(2) . . ?
C26 N9 Cu2 113.2(2) . . ?
N1 C1 C2 122.1(2) . . ?
C1 C2 C3 119.1(2) . . ?
C2 C3 C4 119.4(3) . . ?
C3 C4 C5 118.6(2) . . ?
N1 C5 C4 121.6(2) . . ?
N1 C5 C6 114.1(2) . . ?
C4 C5 C6 124.2(2) . . ?
N2 C6 C7 120.3(2) . . ?
N2 C6 C5 113.0(2) . . ?
C7 C6 C5 126.6(2) . . ?
C6 C7 C8 118.0(3) . . ?
C9 C8 C7 120.8(3) . . ?
C8 C9 C10 118.5(2) . . ?
N2 C10 C9 119.7(2) . . ?
N2 C10 C11 113.6(2) . . ?
C9 C10 C11 126.8(2) . . ?
N3 C11 C12 121.8(3) . . ?
N3 C11 C10 114.3(2) . . ?
C12 C11 C10 123.9(2) . . ?
C11 C12 C13 118.8(3) . . ?
C14 C13 C12 119.3(3) . . ?
C13 C14 C15 118.9(3) . . ?
N3 C15 C14 122.2(3) . . ?
O2 C16 O4 126.9(2) . . ?
O2 C16 C17 118.6(2) . . ?
O4 C16 C17 114.47(19) . . ?
O1 C17 O3 124.6(2) . . ?
O1 C17 C16 119.64(19) . . ?
O3 C17 C16 115.7(2) . . ?
O11 C18 O9 126.7(3) . . ?
O11 C18 C19 120.3(3) . . ?
O9 C18 C19 113.0(2) . . ?
O12 C19 O10 125.7(3) . . ?
O12 C19 C18 120.7(3) . . ?
O10 C19 C18 113.6(2) . . ?
O8 C20 O7 124.2(2) . . ?
O8 C20 C21 121.7(2) . . ?
O7 C20 C21 114.1(2) . . ?
O6 C21 O5 126.3(2) . . ?
O6 C21 C20 120.9(2) . . ?
O5 C21 C20 112.82(19) . . ?
N9 C22 C23 122.5(4) . . ?
C24 C23 C22 118.9(4) . . ?
C25 C24 C23 118.9(4) . . ?
C24 C25 C26 119.2(4) . . ?
N9 C26 C25 121.8(4) . . ?
N9 C26 C27 114.5(3) . . ?
C25 C26 C27 123.7(4) . . ?
N8 C27 C28 119.6(4) . . ?
N8 C27 C26 113.2(3) . . ?
C28 C27 C26 127.1(4) . . ?
C29 C28 C27 118.7(5) . . ?
C28 C29 C30 121.0(4) . . ?
C29 C30 C31 118.8(5) . . ?
N8 C31 C30 118.5(4) . . ?
N8 C31 C32 113.5(3) . . ?
C30 C31 C32 128.1(4) . . ?
N7 C32 C33 120.8(4) . . ?
N7 C32 C31 114.5(3) . . ?
C33 C32 C31 124.7(3) . . ?
C34 C33 C32 119.3(4) . . ?
C35 C34 C33 119.7(3) . . ?
C34 C35 C36 119.1(4) . . ?
N7 C36 C35 122.0(3) . . ?
O24 C37 O22 126.2(2) . . ?
O24 C37 C38 117.36(19) . . ?
O22 C37 C38 116.46(19) . . ?
O23 C38 O21 127.7(2) . . ?
O23 C38 C37 118.0(2) . . ?
O21 C38 C37 114.31(19) . . ?
O20 C39 O19 125.1(3) . . ?
O20 C39 C40 121.4(3) . . ?
O19 C39 C40 113.5(2) . . ?
O18 C40 O17 125.4(4) . . ?
O18 C40 C39 120.4(3) . . ?
O17 C40 C39 114.3(2) . . ?
O14 C41 O16 125.4(2) . . ?
O14 C41 C42 121.4(2) . . ?
O16 C41 C42 113.2(2) . . ?
O13 C42 O15 125.1(2) . . ?
O13 C42 C41 120.7(2) . . ?
O15 C42 C41 114.1(2) . . ?
N6 C43 C44 121.8(3) . . ?
C45 C44 C43 119.2(3) . . ?
C44 C45 C46 119.5(3) . . ?
C47 C46 C45 118.7(3) . . ?
N6 C47 C46 121.7(2) . . ?
N6 C47 C48 114.3(2) . . ?
C46 C47 C48 124.1(2) . . ?
N5 C48 C49 120.5(2) . . ?
N5 C48 C47 112.79(19) . . ?
C49 C48 C47 126.7(2) . . ?
C50 C49 C48 118.2(2) . . ?
C49 C50 C51 120.5(2) . . ?
C52 C51 C50 118.4(2) . . ?
N5 C52 C51 120.5(2) . . ?
N5 C52 C53 112.79(19) . . ?
C51 C52 C53 126.7(2) . . ?
N4 C53 C54 121.7(2) . . ?
N4 C53 C52 113.96(19) . . ?
C54 C53 C52 124.3(2) . . ?
C53 C54 C55 118.5(2) . . ?
C56 C55 C54 119.6(2) . . ?
C55 C56 C57 118.9(2) . . ?
N4 C57 C56 122.0(2) . . ?
O31A C58 O31B 107.2(8) . . ?

loop_
_geom_bond_atom_site_label_1
_geom_bond_atom_site_label_2
_geom_bond_site_symmetry_2
_geom_bond_distance
_geom_bond_publ_flag
Cu1 N2 . 1.9365(19) ?
Cu1 O1 . 1.9623(16) ?
Cu1 N1 . 2.032(2) ?
Cu1 N3 . 2.057(2) ?
Cu1 O2 . 2.3658(18) ?
Cu1 Cr1 2_556 5.5737(5) ?
Cu2 N8 . 1.935(2) ?
Cu2 N7 . 2.013(2) ?
Cu2 O24 . 2.0389(17) ?
Cu2 N9 . 2.045(2) ?
Cu2 O23 . 2.2937(18) ?
Cu2 Cu2 2_777 3.7918(8) ?
Cu3 O26 . 1.9236(18) ?
Cu3 N5 . 1.9244(18) ?
Cu3 N4 . 2.031(2) ?
Cu3 N6 . 2.035(2) ?
Cu3 O25 . 2.357(2) ?
Cu3 O14 . 2.6362(19) ?
Cr1 O5 . 1.9556(17) ?
Cr1 O7 . 1.9703(17) ?
Cr1 O10 . 1.972(2) ?
Cr1 O9 . 1.9756(17) ?
Cr1 O4 . 1.9870(16) ?
Cr1 O3 . 2.0017(17) ?
Cr2 O15 . 1.9511(18) ?
Cr2 O17 . 1.9563(19) ?
Cr2 O16 . 1.9577(17) ?
Cr2 O19 . 1.9710(19) ?
Cr2 O21 . 1.9871(17) ?
Cr2 O22 . 2.0216(17) ?
O1 C17 . 1.250(3) ?
O2 C16 . 1.227(3) ?
O3 C17 . 1.259(3) ?
O4 C16 . 1.277(3) ?
O5 C21 . 1.297(3) ?
O6 C21 . 1.210(3) ?
O7 C20 . 1.288(3) ?
O8 C20 . 1.227(3) ?
O9 C18 . 1.275(3) ?
O10 C19 . 1.293(4) ?
O11 C18 . 1.216(4) ?
O12 C19 . 1.216(4) ?
O13 C42 . 1.206(4) ?
O14 C41 . 1.218(3) ?
O15 C42 . 1.289(3) ?
O16 C41 . 1.289(3) ?
O17 C40 . 1.291(4) ?
O18 C40 . 1.216(4) ?
O19 C39 . 1.289(4) ?
O20 C39 . 1.219(4) ?
O21 C38 . 1.271(3) ?
O22 C37 . 1.257(3) ?
O23 C38 . 1.224(3) ?
O24 C37 . 1.250(3) ?
O31A C58 . 1.351(16) ?
O31B C58 . 1.574(12) ?
N1 C1 . 1.337(3) ?
N1 C5 . 1.353(3) ?
N2 C6 . 1.330(3) ?
N2 C10 . 1.341(3) ?
N3 C15 . 1.337(3) ?
N3 C11 . 1.352(3) ?
N4 C57 . 1.332(3) ?
N4 C53 . 1.351(3) ?
N5 C48 . 1.335(3) ?
N5 C52 . 1.335(3) ?
N6 C43 . 1.338(3) ?
N6 C47 . 1.351(3) ?
N7 C36 . 1.328(4) ?
N7 C32 . 1.359(4) ?
N8 C31 . 1.331(4) ?
N8 C27 . 1.331(5) ?
N9 C22 . 1.319(4) ?
N9 C26 . 1.357(4) ?
C1 C2 . 1.381(4) ?
C2 C3 . 1.383(4) ?
C3 C4 . 1.387(4) ?
C4 C5 . 1.389(4) ?
C5 C6 . 1.485(3) ?
C6 C7 . 1.389(3) ?
C7 C8 . 1.391(4) ?
C8 C9 . 1.384(5) ?
C9 C10 . 1.390(4) ?
C10 C11 . 1.479(4) ?
C11 C12 . 1.384(3) ?
C12 C13 . 1.389(4) ?
C13 C14 . 1.384(5) ?
C14 C15 . 1.386(4) ?
C16 C17 . 1.547(3) ?
C18 C19 . 1.557(4) ?
C20 C21 . 1.551(3) ?
C22 C23 . 1.390(5) ?
C23 C24 . 1.380(7) ?
C24 C25 . 1.372(7) ?
C25 C26 . 1.385(5) ?
C26 C27 . 1.467(6) ?
C27 C28 . 1.394(5) ?
C28 C29 . 1.350(9) ?
C29 C30 . 1.383(9) ?
C30 C31 . 1.400(5) ?
C31 C32 . 1.460(6) ?
C32 C33 . 1.383(5) ?
C33 C34 . 1.372(7) ?
C34 C35 . 1.358(6) ?
C35 C36 . 1.385(4) ?
C37 C38 . 1.546(3) ?
C39 C40 . 1.546(5) ?
C41 C42 . 1.555(3) ?
C43 C44 . 1.382(4) ?
C44 C45 . 1.364(5) ?
C45 C46 . 1.390(4) ?
C46 C47 . 1.375(3) ?
C47 C48 . 1.482(3) ?
C48 C49 . 1.386(3) ?
C49 C50 . 1.384(4) ?
C50 C51 . 1.387(3) ?
C51 C52 . 1.380(3) ?
C52 C53 . 1.483(3) ?
C53 C54 . 1.380(3) ?
C54 C55 . 1.394(4) ?
C55 C56 . 1.368(4) ?
C56 C57 . 1.390(4) ?
